data_4123812
loop_
_publ_author_name
'Wang, Xiao-Ye'
'Narita, Akimitsu'
'Feng, Xinliang'
'M\"ullen, Klaus'

_publ_section_title
;
 B2N2-Dibenzo[a,e]pentalenes: Effect of the BN Orientation Pattern on
 Antiaromaticity and Optoelectronic Properties.
;
_journal_issue 24
_journal_name_full 'Journal of the American Chemical Society'
_journal_page_first 7668
_journal_page_last 7671
_journal_paper_doi 10.1021/jacs.5b05056
_journal_volume 137
_journal_year 2015
_chemical_formula_moiety 'C12 H10 Br2 N2'
_chemical_formula_sum 'C12 H10 Br2 N2'
_chemical_formula_weight 342.04
_space_group_crystal_system monoclinic
_space_group_IT_number 14
_space_group_name_Hall '-P 2ybc'
_space_group_name_H-M_alt 'P 1 21/c 1'
_symmetry_space_group_name_Hall '-P 2ybc'
_symmetry_space_group_name_H-M 'P 1 21/c 1'
_atom_sites_solution_hydrogens mixed
_audit_creation_method SHELXL-2014/7
_cell_angle_alpha 90
_cell_angle_beta 96.873(3)
_cell_angle_gamma 90
_cell_formula_units_Z 8
_cell_length_a 14.6340(5)
_cell_length_b 20.4371(6)
_cell_length_c 8.1543(3)
_cell_measurement_reflns_used 11681
_cell_measurement_temperature 193(2)
_cell_measurement_theta_max 28.49
_cell_measurement_theta_min 2.71
_cell_volume 2421.23(14)
_computing_cell_refinement 'STOE X-AREA'
_computing_data_collection 'STOE X-AREA'
_computing_data_reduction 'STOE X-RED'
_computing_structure_refinement 'SHELXL-2014/7 (Sheldrick, 2014)'
_computing_structure_solution SIR-2004
_diffrn_ambient_temperature 193(2)
_diffrn_detector 'image plate (34 cm diameter)'
_diffrn_detector_area_resol_mean 6.67
_diffrn_detector_type STOE
_diffrn_measured_fraction_theta_full 0.998
_diffrn_measured_fraction_theta_max 0.994
_diffrn_measurement_details ' 144 frames, detector distance = 70 mm'
_diffrn_measurement_device '2-circle goniometer'
_diffrn_measurement_device_type 'STOE IPDS 2T'
_diffrn_measurement_method 'rotation method'
_diffrn_radiation_type MoK\a
_diffrn_radiation_wavelength 0.71073
_diffrn_reflns_av_R_equivalents 0.0282
_diffrn_reflns_av_unetI/netI 0.0357
_diffrn_reflns_laue_measured_fraction_full 0.998
_diffrn_reflns_laue_measured_fraction_max 0.994
_diffrn_reflns_limit_h_max 19
_diffrn_reflns_limit_h_min -19
_diffrn_reflns_limit_k_max 24
_diffrn_reflns_limit_k_min -27
_diffrn_reflns_limit_l_max 10
_diffrn_reflns_limit_l_min -8
_diffrn_reflns_number 14309
_diffrn_reflns_point_group_measured_fraction_full 0.998
_diffrn_reflns_point_group_measured_fraction_max 0.994
_diffrn_reflns_theta_full 25.242
_diffrn_reflns_theta_max 28.429
_diffrn_reflns_theta_min 2.706
_diffrn_source 'sealed X-ray tube, 12 x 0.4 mm long-fine focus'
_exptl_absorpt_coefficient_mu 6.669
_exptl_absorpt_correction_T_max 0.6210
_exptl_absorpt_correction_T_min 0.2302
_exptl_absorpt_correction_type integration
_exptl_absorpt_process_details 'STOE X-RED'
_exptl_crystal_colour colourless
_exptl_crystal_density_diffrn 1.877
_exptl_crystal_description block
_exptl_crystal_F_000 1328
_exptl_crystal_size_max 0.420
_exptl_crystal_size_mid 0.110
_exptl_crystal_size_min 0.070
_refine_diff_density_max 0.519
_refine_diff_density_min -0.715
_refine_diff_density_rms 0.103
_refine_ls_extinction_method none
_refine_ls_goodness_of_fit_ref 1.035
_refine_ls_hydrogen_treatment mixed
_refine_ls_matrix_type full
_refine_ls_number_parameters 301
_refine_ls_number_reflns 6049
_refine_ls_number_restraints 0
_refine_ls_restrained_S_all 1.035
_refine_ls_R_factor_all 0.0677
_refine_ls_R_factor_gt 0.0406
_refine_ls_shift/su_max 0.001
_refine_ls_shift/su_mean 0.000
_refine_ls_structure_factor_coef Fsqd
_refine_ls_weighting_details 'w=1/[\s^2^(Fo^2^)+(0.0419P)^2^+3.4258P] where P=(Fo^2^+2Fc^2^)/3'
_refine_ls_weighting_scheme calc
_refine_ls_wR_factor_gt 0.0888
_refine_ls_wR_factor_ref 0.1024
_reflns_Friedel_coverage 0.000
_reflns_number_gt 4250
_reflns_number_total 6049
_reflns_threshold_expression 'I > 2\s(I)'
_cod_data_source_file ja5b05056_si_002.cif
_cod_data_source_block w37
_cod_depositor_comments 'Adding full bibliography for 4123812--4123815.cif.'
_cod_database_code 4123812
_shelx_shelxl_version_number 2014/7
_shelx_space_group_comment
;
The symmetry employed for this shelxl refinement is uniquely defined
by the following loop, which should always be used as a source of
symmetry information in preference to the above space-group names.
They are only intended as comments.
;
_shelx_estimated_absorpt_t_min 0.166
_shelx_estimated_absorpt_t_max 0.652

loop_
_space_group_symop_operation_xyz
'x, y, z'
'-x, y+1/2, -z+1/2'
'-x, -y, -z'
'x, -y-1/2, z-1/2'

loop_
_atom_site_label
_atom_site_type_symbol
_atom_site_fract_x
_atom_site_fract_y
_atom_site_fract_z
_atom_site_U_iso_or_equiv
_atom_site_adp_type
_atom_site_occupancy
_atom_site_site_symmetry_order
_atom_site_calc_flag
_atom_site_refinement_flags_posn
_atom_site_refinement_flags_adp
Br1A Br 0.65519(3) 0.31888(2) 0.87454(7) 0.05408(14) Uani 1 1 d . .
Br2A Br 0.35158(3) 0.60693(2) 0.69646(7) 0.04859(13) Uani 1 1 d . .
C1A C 0.5321(3) 0.3164(2) 0.9273(6) 0.0384(9) Uani 1 1 d . .
C2A C 0.4785(3) 0.37306(19) 0.9122(5) 0.0343(8) Uani 1 1 d . .
C3A C 0.3881(3) 0.3680(2) 0.9464(5) 0.0405(9) Uani 1 1 d . .
H3A H 0.3493 0.4054 0.9352 0.049 Uiso 1 1 calc R U
C4A C 0.3538(3) 0.3093(2) 0.9964(6) 0.0492(11) Uani 1 1 d . .
H4A H 0.2918 0.3068 1.0194 0.059 Uiso 1 1 calc R U
C5A C 0.4081(3) 0.2547(2) 1.0133(7) 0.0561(13) Uani 1 1 d . .
H5A H 0.3841 0.2147 1.0493 0.067 Uiso 1 1 calc R U
C6A C 0.4979(3) 0.2577(2) 0.9778(7) 0.0500(11) Uani 1 1 d . .
H6A H 0.5358 0.2198 0.9880 0.060 Uiso 1 1 calc R U
N7A N 0.5159(2) 0.43345(16) 0.8723(5) 0.0368(7) Uani 1 1 d . .
H7A H 0.560(3) 0.429(2) 0.818(6) 0.044 Uiso 1 1 d . U
N8A N 0.4524(3) 0.48041(18) 0.8057(5) 0.0416(8) Uani 1 1 d . .
H8A H 0.460(3) 0.515(3) 0.853(7) 0.050 Uiso 1 1 d . U
C9A C 0.4162(2) 0.47816(19) 0.6417(5) 0.0331(8) Uani 1 1 d . .
C10A C 0.3630(3) 0.5298(2) 0.5695(6) 0.0388(9) Uani 1 1 d . .
C11A C 0.3220(3) 0.5275(2) 0.4097(6) 0.0459(10) Uani 1 1 d . .
H11A H 0.2860 0.5633 0.3646 0.055 Uiso 1 1 calc R U
C12A C 0.3333(3) 0.4728(2) 0.3142(6) 0.0482(11) Uani 1 1 d . .
H12A H 0.3044 0.4705 0.2036 0.058 Uiso 1 1 calc R U
C13A C 0.3871(3) 0.4215(2) 0.3815(6) 0.0447(10) Uani 1 1 d . .
H13A H 0.3961 0.3842 0.3157 0.054 Uiso 1 1 calc R U
C14A C 0.4277(3) 0.4239(2) 0.5430(5) 0.0393(9) Uani 1 1 d . .
H14A H 0.4640 0.3881 0.5875 0.047 Uiso 1 1 calc R U
Br1B Br -0.11732(3) 0.30964(2) 0.34788(7) 0.05244(14) Uani 1 1 d . .
Br2B Br 0.11129(3) 0.62291(2) 0.21998(6) 0.04393(12) Uani 1 1 d . .
C1B C 0.0056(3) 0.31740(19) 0.4500(6) 0.0388(9) Uani 1 1 d . .
C2B C 0.0526(3) 0.3764(2) 0.4401(5) 0.0342(8) Uani 1 1 d . .
C3B C 0.1443(3) 0.3792(2) 0.5102(5) 0.0399(9) Uani 1 1 d . .
H3B H 0.1792 0.4179 0.5004 0.048 Uiso 1 1 calc R U
C4B C 0.1848(3) 0.3252(2) 0.5947(6) 0.0466(10) Uani 1 1 d . .
H4B H 0.2472 0.3275 0.6423 0.056 Uiso 1 1 calc R U
C5B C 0.1350(3) 0.2685(2) 0.6098(6) 0.0487(11) Uani 1 1 d . .
H5B H 0.1623 0.2326 0.6715 0.058 Uiso 1 1 calc R U
C6B C 0.0462(3) 0.2642(2) 0.5353(6) 0.0465(10) Uani 1 1 d . .
H6B H 0.0124 0.2248 0.5422 0.056 Uiso 1 1 calc R U
N7B N 0.0069(2) 0.43167(16) 0.3711(5) 0.0377(8) Uani 1 1 d . .
H7B H -0.035(3) 0.425(2) 0.304(6) 0.045 Uiso 1 1 d . U
N8B N 0.0603(2) 0.48430(17) 0.3279(5) 0.0396(8) Uani 1 1 d . .
H8B H 0.051(3) 0.521(3) 0.370(6) 0.048 Uiso 1 1 d . U
C9B C 0.0926(2) 0.48499(18) 0.1731(5) 0.0328(8) Uani 1 1 d . .
C10B C 0.1245(2) 0.54261(19) 0.1085(5) 0.0343(8) Uani 1 1 d . .
C11B C 0.1643(3) 0.5432(2) -0.0364(6) 0.0399(9) Uani 1 1 d . .
H11B H 0.1869 0.5830 -0.0765 0.048 Uiso 1 1 calc R U
C12B C 0.1710(3) 0.4852(2) -0.1238(6) 0.0450(10) Uani 1 1 d . .
H12B H 0.1987 0.4849 -0.2234 0.054 Uiso 1 1 calc R U
C13B C 0.1369(3) 0.4282(2) -0.0637(6) 0.0413(9) Uani 1 1 d . .
H13B H 0.1393 0.3888 -0.1247 0.050 Uiso 1 1 calc R U
C14B C 0.0993(3) 0.4277(2) 0.0840(5) 0.0375(9) Uani 1 1 d . .
H14B H 0.0778 0.3878 0.1248 0.045 Uiso 1 1 calc R U

loop_
_atom_site_aniso_label
_atom_site_aniso_U_11
_atom_site_aniso_U_22
_atom_site_aniso_U_33
_atom_site_aniso_U_23
_atom_site_aniso_U_13
_atom_site_aniso_U_12
Br1A 0.0410(2) 0.0450(3) 0.0783(4) 0.0035(2) 0.0155(2) 0.00651(18)
Br2A 0.0489(2) 0.0383(2) 0.0593(3) 0.0042(2) 0.0095(2) 0.01092(17)
C1A 0.0381(19) 0.037(2) 0.040(2) -0.0006(17) 0.0038(17) 0.0031(16)
C2A 0.0392(19) 0.0313(18) 0.031(2) -0.0015(16) -0.0012(16) 0.0014(15)
C3A 0.040(2) 0.044(2) 0.038(2) 0.0010(19) 0.0045(17) 0.0057(17)
C4A 0.045(2) 0.050(3) 0.055(3) 0.007(2) 0.019(2) -0.0037(19)
C5A 0.056(3) 0.044(3) 0.071(4) 0.012(2) 0.020(2) -0.004(2)
C6A 0.052(2) 0.032(2) 0.068(3) 0.010(2) 0.014(2) 0.0048(18)
N7A 0.0384(17) 0.0314(17) 0.040(2) 0.0053(15) 0.0005(14) 0.0036(13)
N8A 0.052(2) 0.0320(18) 0.038(2) 0.0009(15) -0.0038(16) 0.0056(15)
C9A 0.0319(17) 0.0328(19) 0.035(2) 0.0062(16) 0.0079(15) -0.0045(14)
C10A 0.0347(18) 0.035(2) 0.047(3) 0.0064(18) 0.0066(17) -0.0021(15)
C11A 0.037(2) 0.053(3) 0.047(3) 0.013(2) 0.0009(18) 0.0017(18)
C12A 0.042(2) 0.062(3) 0.039(3) 0.010(2) -0.0011(18) -0.007(2)
C13A 0.049(2) 0.047(2) 0.039(2) -0.002(2) 0.0054(19) -0.0075(19)
C14A 0.045(2) 0.037(2) 0.036(2) 0.0026(18) 0.0040(17) -0.0029(17)
Br1B 0.0419(2) 0.0410(2) 0.0733(4) 0.0053(2) 0.0024(2) -0.00570(17)
Br2B 0.0457(2) 0.02879(19) 0.0579(3) -0.00201(18) 0.00856(19) 0.00041(15)
C1B 0.041(2) 0.035(2) 0.042(2) -0.0020(18) 0.0144(18) 0.0002(16)
C2B 0.0336(17) 0.038(2) 0.033(2) -0.0009(17) 0.0114(15) 0.0026(15)
C3B 0.041(2) 0.045(2) 0.035(2) -0.0071(19) 0.0110(17) -0.0043(17)
C4B 0.042(2) 0.059(3) 0.039(3) 0.001(2) 0.0063(18) 0.012(2)
C5B 0.053(3) 0.049(3) 0.045(3) 0.004(2) 0.011(2) 0.015(2)
C6B 0.055(3) 0.036(2) 0.050(3) 0.006(2) 0.014(2) 0.0084(19)
N7B 0.0364(17) 0.0302(16) 0.048(2) 0.0026(15) 0.0097(15) -0.0016(13)
N8B 0.0495(19) 0.0309(17) 0.041(2) -0.0045(15) 0.0161(16) -0.0023(14)
C9B 0.0323(17) 0.0319(18) 0.035(2) -0.0004(16) 0.0059(15) 0.0041(14)
C10B 0.0332(17) 0.0327(19) 0.036(2) 0.0016(16) 0.0016(15) 0.0018(14)
C11B 0.0368(19) 0.043(2) 0.040(2) 0.0081(19) 0.0047(17) 0.0002(16)
C12B 0.042(2) 0.057(3) 0.038(2) 0.003(2) 0.0122(18) 0.0067(19)
C13B 0.043(2) 0.043(2) 0.039(2) -0.0071(19) 0.0071(18) 0.0048(17)
C14B 0.040(2) 0.0323(19) 0.041(2) -0.0014(17) 0.0065(17) 0.0011(15)

loop_
_atom_type_symbol
_atom_type_description
_atom_type_scat_dispersion_real
_atom_type_scat_dispersion_imag
_atom_type_scat_source
C C 0.0033 0.0016 'International Tables Vol C Tables 4.2.6.8 and 6.1.1.4'
H H 0.0000 0.0000 'International Tables Vol C Tables 4.2.6.8 and 6.1.1.4'
N N 0.0061 0.0033 'International Tables Vol C Tables 4.2.6.8 and 6.1.1.4'
Br Br -0.2901 2.4595 'International Tables Vol C Tables 4.2.6.8 and 6.1.1.4'

loop_
_exptl_crystal_face_index_h
_exptl_crystal_face_index_k
_exptl_crystal_face_index_l
_exptl_crystal_face_perp_dist
1 -1 0 0.0448
-1 0 0 0.0594
-1 0 3 0.2130
1 0 -3 0.2130
0 -1 0 0.0428
0 1 0 0.0332

loop_
_geom_angle_atom_site_label_1
_geom_angle_atom_site_label_2
_geom_angle_atom_site_label_3
_geom_angle
C6A C1A C2A 121.8(4)
C6A C1A Br1A 118.5(3)
C2A C1A Br1A 119.7(3)
C3A C2A C1A 117.4(4)
C3A C2A N7A 121.3(4)
C1A C2A N7A 121.3(4)
C4A C3A C2A 120.9(4)
C4A C3A H3A 119.6
C2A C3A H3A 119.6
C5A C4A C3A 120.8(4)
C5A C4A H4A 119.6
C3A C4A H4A 119.6
C4A C5A C6A 119.9(4)
C4A C5A H5A 120.0
C6A C5A H5A 120.0
C5A C6A C1A 119.3(4)
C5A C6A H6A 120.4
C1A C6A H6A 120.4
N8A N7A C2A 115.7(3)
N8A N7A H7A 113(3)
C2A N7A H7A 112(3)
C9A N8A N7A 120.9(4)
C9A N8A H8A 121(4)
N7A N8A H8A 112(4)
N8A C9A C14A 121.9(4)
N8A C9A C10A 120.9(4)
C14A C9A C10A 117.2(4)
C11A C10A C9A 122.2(4)
C11A C10A Br2A 119.3(3)
C9A C10A Br2A 118.5(3)
C10A C11A C12A 119.7(4)
C10A C11A H11A 120.1
C12A C11A H11A 120.1
C11A C12A C13A 119.3(4)
C11A C12A H12A 120.3
C13A C12A H12A 120.3
C14A C13A C12A 120.6(4)
C14A C13A H13A 119.7
C12A C13A H13A 119.7
C13A C14A C9A 120.9(4)
C13A C14A H14A 119.6
C9A C14A H14A 119.6
C6B C1B C2B 121.5(4)
C6B C1B Br1B 118.8(3)
C2B C1B Br1B 119.7(3)
C1B C2B N7B 120.5(4)
C1B C2B C3B 117.9(4)
N7B C2B C3B 121.5(4)
C4B C3B C2B 120.0(4)
C4B C3B H3B 120.0
C2B C3B H3B 120.0
C5B C4B C3B 120.7(4)
C5B C4B H4B 119.7
C3B C4B H4B 119.7
C6B C5B C4B 119.7(4)
C6B C5B H5B 120.1
C4B C5B H5B 120.1
C5B C6B C1B 120.0(4)
C5B C6B H6B 120.0
C1B C6B H6B 120.0
C2B N7B N8B 117.9(3)
C2B N7B H7B 116(4)
N8B N7B H7B 112(4)
N7B N8B C9B 119.6(3)
N7B N8B H8B 118(3)
C9B N8B H8B 117(4)
C14B C9B C10B 117.8(4)
C14B C9B N8B 121.1(4)
C10B C9B N8B 120.9(4)
C11B C10B C9B 121.8(4)
C11B C10B Br2B 118.7(3)
C9B C10B Br2B 119.5(3)
C10B C11B C12B 119.6(4)
C10B C11B H11B 120.2
C12B C11B H11B 120.2
C13B C12B C11B 119.1(4)
C13B C12B H12B 120.5
C11B C12B H12B 120.5
C12B C13B C14B 120.9(4)
C12B C13B H13B 119.5
C14B C13B H13B 119.5
C13B C14B C9B 120.7(4)
C13B C14B H14B 119.6
C9B C14B H14B 119.6

loop_
_geom_bond_atom_site_label_1
_geom_bond_atom_site_label_2
_geom_bond_distance
Br1A C1A 1.901(4)
Br2A C10A 1.904(4)
C1A C6A 1.381(6)
C1A C2A 1.397(5)
C2A C3A 1.388(6)
C2A N7A 1.404(5)
C3A C4A 1.380(6)
C3A H3A 0.9500
C4A C5A 1.367(7)
C4A H4A 0.9500
C5A C6A 1.381(7)
C5A H5A 0.9500
C6A H6A 0.9500
N7A N8A 1.399(5)
N7A H7A 0.83(5)
N8A C9A 1.379(5)
N8A H8A 0.81(5)
C9A C14A 1.392(6)
C9A C10A 1.398(5)
C10A C11A 1.368(6)
C11A C12A 1.383(7)
C11A H11A 0.9500
C12A C13A 1.385(7)
C12A H12A 0.9500
C13A C14A 1.380(6)
C13A H13A 0.9500
C14A H14A 0.9500
Br1B C1B 1.896(4)
Br2B C10B 1.897(4)
C1B C6B 1.385(6)
C1B C2B 1.396(5)
C2B N7B 1.396(5)
C2B C3B 1.396(6)
C3B C4B 1.395(6)
C3B H3B 0.9500
C4B C5B 1.383(7)
C4B H4B 0.9500
C5B C6B 1.370(7)
C5B H5B 0.9500
C6B H6B 0.9500
N7B N8B 1.399(5)
N7B H7B 0.78(5)
N8B C9B 1.400(5)
N8B H8B 0.84(5)
C9B C14B 1.387(5)
C9B C10B 1.393(5)
C10B C11B 1.379(6)
C11B C12B 1.393(6)
C11B H11B 0.9500
C12B C13B 1.380(6)
C12B H12B 0.9500
C13B C14B 1.383(6)
C13B H13B 0.9500
C14B H14B 0.9500

loop_
_geom_hbond_atom_site_label_D
_geom_hbond_atom_site_label_H
_geom_hbond_atom_site_label_A
_geom_hbond_distance_DH
_geom_hbond_distance_HA
_geom_hbond_distance_DA
_geom_hbond_angle_DHA
_geom_hbond_site_symmetry_A
N7A H7A Br1A 0.83(5) 2.66(5) 3.104(3) 115(4) .
N8A H8A N7A 0.81(5) 2.46(5) 3.150(5) 144(5) 3_667
C11A H11A Br2B 0.95 2.95 3.817(4) 152.6 .
N8B H8B N7B 0.84(5) 2.56(5) 3.243(5) 139(4) 3_566

loop_
_geom_torsion_atom_site_label_1
_geom_torsion_atom_site_label_2
_geom_torsion_atom_site_label_3
_geom_torsion_atom_site_label_4
_geom_torsion
C6A C1A C2A C3A -1.4(7)
Br1A C1A C2A C3A 177.7(3)
C6A C1A C2A N7A 175.4(4)
Br1A C1A C2A N7A -5.5(6)
C1A C2A C3A C4A 1.2(6)
N7A C2A C3A C4A -175.5(4)
C2A C3A C4A C5A -0.1(8)
C3A C4A C5A C6A -0.9(9)
C4A C5A C6A C1A 0.7(8)
C2A C1A C6A C5A 0.5(8)
Br1A C1A C6A C5A -178.7(4)
C3A C2A N7A N8A -24.5(6)
C1A C2A N7A N8A 158.8(4)
C2A N7A N8A C9A -79.3(5)
N7A N8A C9A C14A 11.5(6)
N7A N8A C9A C10A -171.0(4)
N8A C9A C10A C11A -176.4(4)
C14A C9A C10A C11A 1.2(6)
N8A C9A C10A Br2A 6.0(5)
C14A C9A C10A Br2A -176.4(3)
C9A C10A C11A C12A -0.4(6)
Br2A C10A C11A C12A 177.2(3)
C10A C11A C12A C13A -0.9(7)
C11A C12A C13A C14A 1.3(7)
C12A C13A C14A C9A -0.5(6)
N8A C9A C14A C13A 176.8(4)
C10A C9A C14A C13A -0.7(6)
C6B C1B C2B N7B -172.1(4)
Br1B C1B C2B N7B 6.8(5)
C6B C1B C2B C3B 4.0(6)
Br1B C1B C2B C3B -177.1(3)
C1B C2B C3B C4B -3.4(6)
N7B C2B C3B C4B 172.7(4)
C2B C3B C4B C5B 0.1(7)
C3B C4B C5B C6B 2.7(7)
C4B C5B C6B C1B -2.1(7)
C2B C1B C6B C5B -1.3(7)
Br1B C1B C6B C5B 179.8(4)
C1B C2B N7B N8B -165.0(4)
C3B C2B N7B N8B 19.1(6)
C2B N7B N8B C9B 85.8(5)
N7B N8B C9B C14B -21.1(6)
N7B N8B C9B C10B 163.1(4)
C14B C9B C10B C11B -2.0(6)
N8B C9B C10B C11B 174.0(4)
C14B C9B C10B Br2B 176.9(3)
N8B C9B C10B Br2B -7.1(5)
C9B C10B C11B C12B 1.6(6)
Br2B C10B C11B C12B -177.3(3)
C10B C11B C12B C13B 0.5(6)
C11B C12B C13B C14B -2.2(6)
C12B C13B C14B C9B 1.8(6)
C10B C9B C14B C13B 0.3(6)
N8B C9B C14B C13B -175.7(4)
